data_4337882
loop_
_publ_author_name
'Hess, Jeannine'
'Konatschnig, Sandro'
'Morard, Sandra'
'Pierroz, Vanessa'
'Ferrari, Stefano'
'Spingler, Bernhard'
'Gasser, Gilles'

_publ_section_title
;
 Novel, Mercury-Free Synthetic Pathway for Trifluoromethylthio-Substituted
 Metallocenes.
;
_journal_issue 7
_journal_name_full 'Inorganic chemistry'
_journal_page_first 3662
_journal_paper_doi 10.1021/ic403169z
_journal_volume 53
_journal_year 2014
_chemical_formula_sum 'C20 H18 Ru2 S2'
_chemical_formula_weight 524.60
_chemical_name_systematic
; 
 ? 
;
_space_group_IT_number 14
_symmetry_cell_setting monoclinic
_symmetry_space_group_name_Hall '-P 2ybc'
_symmetry_space_group_name_H-M 'P 1 21/c 1'
_atom_sites_solution_hydrogens geom
_atom_sites_solution_primary direct
_atom_sites_solution_secondary difmap
_audit_creation_method SHELXL-97
_cell_angle_alpha 90.00
_cell_angle_beta 105.361(1)
_cell_angle_gamma 90.00
_cell_formula_units_Z 4
_cell_length_a 20.05100(19)
_cell_length_b 6.18822(6)
_cell_length_c 14.84620(14)
_cell_measurement_reflns_used 17853
_cell_measurement_temperature 183(2)
_cell_measurement_theta_max 76.056
_cell_measurement_theta_min 2.253
_cell_volume 1776.31(3)
_computing_cell_refinement 'CrysAlis PRO (Agilent, 2011)'
_computing_data_collection 'CrysAlis PRO (Agilent, 2011)'
_computing_data_reduction 'CrysAlis PRO (Agilent, 2011)'
_computing_molecular_graphics 'ORTEP-3 (Farrugia, 1997)'
_computing_publication_material 'SHELXL-97 (Sheldrick, 2008)'
_computing_structure_refinement 'SHELXL-97 (Sheldrick, 2008)'
_computing_structure_solution 'SIR-97 (Altomare, 1999)'
_diffrn_ambient_temperature 183(2)
_diffrn_detector_area_resol_mean 10.3801
_diffrn_measured_fraction_theta_full 0.989
_diffrn_measured_fraction_theta_max 0.990
_diffrn_measurement_device_type 'Agilent SuperNova dual radiation CCD'
_diffrn_measurement_method '\w scans'
_diffrn_radiation_monochromator mirror
_diffrn_radiation_source 'SuperNova (Cu) X-ray Source'
_diffrn_radiation_type 'Cu K\a'
_diffrn_radiation_wavelength 1.54184
_diffrn_reflns_av_R_equivalents 0.0205
_diffrn_reflns_av_sigmaI/netI 0.0102
_diffrn_reflns_limit_h_max 25
_diffrn_reflns_limit_h_min -24
_diffrn_reflns_limit_k_max 6
_diffrn_reflns_limit_k_min -7
_diffrn_reflns_limit_l_max 18
_diffrn_reflns_limit_l_min -18
_diffrn_reflns_number 25846
_diffrn_reflns_theta_full 76.23
_diffrn_reflns_theta_max 76.23
_diffrn_reflns_theta_min 2.29
_exptl_absorpt_coefficient_mu 15.932
_exptl_absorpt_correction_T_max 0.6465
_exptl_absorpt_correction_T_min 0.0526
_exptl_absorpt_correction_type analytical
_exptl_absorpt_process_details
;
CrysAlisPro, Agilent Technologies,
Version 1.171.36.32 (release 02-08-2013 CrysAlis171 .NET)
(compiled Aug  2 2013,16:46:58)
Analytical numeric absorption correction using a multifaceted crystal
model based on expressions derived by R.C. Clark & J.S. Reid.
(Clark, R. C. & Reid, J. S. (1995). Acta Cryst. A51, 887-897)
;
_exptl_crystal_colour colourless
_exptl_crystal_density_diffrn 1.962
_exptl_crystal_density_method 'not measured'
_exptl_crystal_description needle
_exptl_crystal_F_000 1032
_exptl_crystal_size_max 0.45
_exptl_crystal_size_mid 0.03
_exptl_crystal_size_min 0.03
_refine_diff_density_max 0.908
_refine_diff_density_min -0.762
_refine_diff_density_rms 0.075
_refine_ls_extinction_method none
_refine_ls_goodness_of_fit_ref 1.059
_refine_ls_hydrogen_treatment constr
_refine_ls_matrix_type full
_refine_ls_number_parameters 238
_refine_ls_number_reflns 3687
_refine_ls_number_restraints 220
_refine_ls_restrained_S_all 1.054
_refine_ls_R_factor_all 0.0218
_refine_ls_R_factor_gt 0.0210
_refine_ls_shift/su_max 0.036
_refine_ls_shift/su_mean 0.003
_refine_ls_structure_factor_coef Fsqd
_refine_ls_weighting_details 'calc w=1/[\s^2^(Fo^2^)+(0.0251P)^2^+2.8469P] where P=(Fo^2^+2Fc^2^)/3'
_refine_ls_weighting_scheme calc
_refine_ls_wR_factor_gt 0.0536
_refine_ls_wR_factor_ref 0.0543
_reflns_number_gt 3564
_reflns_number_total 3687
_reflns_threshold_expression >2sigma(I)
_cod_data_source_file ic403169z_si_005.cif
_cod_data_source_block jh211113o
_cod_depositor_comments 'Adding full bibliography for 4337882--4337887.cif.'
_cod_original_sg_symbol_H-M P21/c
_cod_database_code 4337882

loop_
_symmetry_equiv_pos_as_xyz
'x, y, z'
'-x, y+1/2, -z+1/2'
'-x, -y, -z'
'x, -y-1/2, z-1/2'

loop_
_atom_site_label
_atom_site_type_symbol
_atom_site_fract_x
_atom_site_fract_y
_atom_site_fract_z
_atom_site_U_iso_or_equiv
_atom_site_adp_type
_atom_site_occupancy
_atom_site_symmetry_multiplicity
_atom_site_calc_flag
_atom_site_refinement_flags
_atom_site_disorder_assembly
_atom_site_disorder_group
Ru1 Ru 0.120846(9) -0.38259(3) 0.341237(13) 0.02728(6) Uani 1 1 d . A .
Ru11 Ru 0.372333(9) 0.17197(3) 0.114643(13) 0.02595(6) Uani 1 1 d . A .
S1 S 0.27149(3) -0.09972(11) 0.37490(4) 0.03046(13) Uani 1 1 d . A .
S2 S 0.34796(3) -0.07653(11) 0.30453(5) 0.03095(14) Uani 1 1 d . . .
C1 C 0.21697(13) -0.2988(4) 0.31068(17) 0.0271(5) Uani 1 1 d . . .
C2 C 0.21888(13) -0.5243(4) 0.33357(19) 0.0310(5) Uani 1 1 d . A .
H2A H 0.2508 -0.5926 0.3845 0.037 Uiso 1 1 calc R . .
C3 C 0.16455(15) -0.6266(5) 0.2666(2) 0.0359(6) Uani 1 1 d . . .
H3A H 0.1535 -0.7761 0.2652 0.043 Uiso 1 1 calc R A .
C4 C 0.12935(14) -0.4691(5) 0.20161(19) 0.0351(6) Uani 1 1 d . A .
H4A H 0.0911 -0.4952 0.1493 0.042 Uiso 1 1 calc R . .
C5 C 0.16147(14) -0.2649(5) 0.22859(17) 0.0309(5) Uani 1 1 d . A .
H5A H 0.1484 -0.1309 0.1977 0.037 Uiso 1 1 calc R . .
C6 C 0.11094(18) -0.2414(7) 0.4710(2) 0.0521(9) Uani 1 1 d . . .
H6A H 0.1484 -0.1743 0.5150 0.062 Uiso 1 1 calc R A .
C7 C 0.09258(16) -0.4577(7) 0.4701(2) 0.0486(8) Uani 1 1 d . A .
H7A H 0.1153 -0.5636 0.5139 0.058 Uiso 1 1 calc R . .
C8 C 0.03455(16) -0.4949(7) 0.3934(2) 0.0502(8) Uani 1 1 d . . .
H8A H 0.0117 -0.6292 0.3767 0.060 Uiso 1 1 calc R A .
C9 C 0.01681(17) -0.2980(8) 0.3465(2) 0.0583(11) Uani 1 1 d . A .
H9A H -0.0201 -0.2752 0.2921 0.070 Uiso 1 1 calc R . .
C10 C 0.0640(2) -0.1382(6) 0.3948(3) 0.0628(11) Uani 1 1 d . A .
H10A H 0.0640 0.0104 0.3789 0.075 Uiso 1 1 calc R . .
C11 C 0.31681(13) 0.1184(4) 0.21842(18) 0.0267(5) Uani 1 1 d . A .
C12 C 0.33781(14) 0.3409(4) 0.2226(2) 0.0315(6) Uani 1 1 d . A .
H12A H 0.3681 0.4107 0.2746 0.038 Uiso 1 1 calc R . .
C13 C 0.30542(15) 0.4377(5) 0.1355(2) 0.0355(6) Uani 1 1 d . A .
H13A H 0.3105 0.5838 0.1189 0.043 Uiso 1 1 calc R . .
C14 C 0.26392(13) 0.2788(5) 0.07717(19) 0.0331(6) Uani 1 1 d . . .
H14A H 0.2364 0.3012 0.0152 0.040 Uiso 1 1 calc R A .
C15 C 0.27078(12) 0.0808(4) 0.12757(18) 0.0288(5) Uani 1 1 d . A .
H15A H 0.2489 -0.0521 0.1052 0.035 Uiso 1 1 calc R . .
C16 C 0.4745(3) 0.0283(16) 0.1458(5) 0.0435(14) Uani 0.564(7) 1 d PU A 1
H16A H 0.4977 -0.0256 0.2058 0.052 Uiso 0.564(7) 1 calc PR A 1
C17 C 0.4786(3) 0.2443(13) 0.1131(5) 0.0379(14) Uani 0.564(7) 1 d PU A 1
H17A H 0.5046 0.3598 0.1475 0.045 Uiso 0.564(7) 1 calc PR A 1
C18 C 0.4368(3) 0.2536(12) 0.0201(5) 0.0323(12) Uani 0.564(7) 1 d PU A 1
H18A H 0.4300 0.3768 -0.0195 0.039 Uiso 0.564(7) 1 calc PR A 1
C19 C 0.4070(2) 0.0494(15) -0.0036(4) 0.0351(13) Uani 0.564(7) 1 d PU A 1
H19A H 0.3764 0.0120 -0.0621 0.042 Uiso 0.564(7) 1 calc PR A 1
C20 C 0.4295(4) -0.0913(10) 0.0728(7) 0.0433(14) Uani 0.564(7) 1 d PU A 1
H20A H 0.4170 -0.2388 0.0752 0.052 Uiso 0.564(7) 1 calc PR A 1
C21 C 0.4121(4) -0.0501(17) 0.0274(7) 0.0377(17) Uiso 0.436(7) 1 d PU A 2
H21A H 0.3840 -0.1560 -0.0111 0.045 Uiso 0.436(7) 1 calc PR A 2
C22 C 0.4211(5) 0.167(2) 0.0017(7) 0.0406(19) Uiso 0.436(7) 1 d PU A 2
H22A H 0.4003 0.2314 -0.0571 0.049 Uiso 0.436(7) 1 calc PR A 2
C23 C 0.4661(6) 0.2705(17) 0.0787(8) 0.042(2) Uiso 0.436(7) 1 d PU A 2
H23A H 0.4813 0.4163 0.0806 0.050 Uiso 0.436(7) 1 calc PR A 2
C24 C 0.4848(4) 0.1202(16) 0.1523(6) 0.0316(16) Uiso 0.436(7) 1 d PU A 2
H24A H 0.5140 0.1482 0.2128 0.038 Uiso 0.436(7) 1 calc PR A 2
C25 C 0.4525(4) -0.0807(14) 0.1208(6) 0.0324(15) Uiso 0.436(7) 1 d PU A 2
H25A H 0.4570 -0.2110 0.1557 0.039 Uiso 0.436(7) 1 calc PR A 2

loop_
_atom_site_aniso_label
_atom_site_aniso_U_11
_atom_site_aniso_U_22
_atom_site_aniso_U_33
_atom_site_aniso_U_23
_atom_site_aniso_U_13
_atom_site_aniso_U_12
Ru1 0.02537(10) 0.03231(11) 0.02733(10) 0.00293(7) 0.01255(7) 0.00547(7)
Ru11 0.02215(10) 0.03071(11) 0.02814(10) -0.00389(7) 0.01217(7) -0.00019(7)
S1 0.0345(3) 0.0316(3) 0.0267(3) -0.0013(2) 0.0106(2) -0.0015(2)
S2 0.0241(3) 0.0329(3) 0.0359(3) 0.0008(3) 0.0081(2) 0.0021(2)
C1 0.0268(12) 0.0297(13) 0.0282(12) 0.0016(10) 0.0134(10) -0.0002(10)
C2 0.0274(12) 0.0303(14) 0.0414(14) 0.0036(11) 0.0196(11) 0.0049(10)
C3 0.0378(14) 0.0277(14) 0.0507(17) -0.0063(12) 0.0269(13) -0.0036(11)
C4 0.0342(13) 0.0444(16) 0.0312(13) -0.0089(12) 0.0167(11) -0.0079(12)
C5 0.0348(13) 0.0336(14) 0.0274(12) 0.0040(10) 0.0141(10) -0.0008(11)
C6 0.0494(18) 0.076(3) 0.0382(16) -0.0144(17) 0.0246(14) 0.0012(18)
C7 0.0435(17) 0.073(2) 0.0383(15) 0.0168(16) 0.0263(13) 0.0144(16)
C8 0.0372(16) 0.064(2) 0.061(2) -0.0047(17) 0.0330(15) -0.0031(15)
C9 0.0329(16) 0.100(3) 0.0452(18) 0.0004(19) 0.0154(14) 0.0301(18)
C10 0.082(3) 0.052(2) 0.073(2) 0.0054(19) 0.054(2) 0.027(2)
C11 0.0248(11) 0.0279(13) 0.0311(12) -0.0030(10) 0.0140(10) -0.0012(9)
C12 0.0337(13) 0.0302(14) 0.0359(14) -0.0088(11) 0.0186(11) -0.0039(10)
C13 0.0402(14) 0.0278(14) 0.0464(15) 0.0035(12) 0.0255(12) 0.0081(11)
C14 0.0256(12) 0.0426(16) 0.0342(13) 0.0047(12) 0.0133(10) 0.0085(11)
C15 0.0213(11) 0.0338(14) 0.0340(13) -0.0047(11) 0.0121(10) -0.0012(10)
C16 0.030(2) 0.058(4) 0.047(3) 0.010(3) 0.019(2) 0.020(3)
C17 0.014(2) 0.065(3) 0.036(3) -0.010(3) 0.009(2) -0.006(2)
C18 0.023(2) 0.043(3) 0.039(3) 0.007(2) 0.024(2) 0.000(2)
C19 0.026(2) 0.053(3) 0.034(2) -0.020(3) 0.0201(18) -0.004(2)
C20 0.041(3) 0.038(3) 0.062(4) 0.005(3) 0.033(3) 0.016(2)

loop_
_atom_type_symbol
_atom_type_description
_atom_type_scat_dispersion_real
_atom_type_scat_dispersion_imag
_atom_type_scat_source
C C 0.0181 0.0091 'International Tables Vol C Tables 4.2.6.8 and 6.1.1.4'
H H 0.0000 0.0000 'International Tables Vol C Tables 4.2.6.8 and 6.1.1.4'
Ru Ru 0.0552 3.2960 'International Tables Vol C Tables 4.2.6.8 and 6.1.1.4'
S S 0.3331 0.5567 'International Tables Vol C Tables 4.2.6.8 and 6.1.1.4'

loop_
_geom_angle_atom_site_label_1
_geom_angle_atom_site_label_2
_geom_angle_atom_site_label_3
_geom_angle
C1 Ru1 C10 119.71(14)
C1 Ru1 C5 38.63(10)
C10 Ru1 C5 112.95(13)
C1 Ru1 C9 150.44(15)
C10 Ru1 C9 38.32(16)
C5 Ru1 C9 120.45(13)
C1 Ru1 C6 112.75(12)
C10 Ru1 C6 38.12(15)
C5 Ru1 C6 133.61(13)
C9 Ru1 C6 63.70(13)
C1 Ru1 C2 38.59(10)
C10 Ru1 C2 150.19(15)
C5 Ru1 C2 64.39(10)
C9 Ru1 C2 170.19(15)
C6 Ru1 C2 120.20(12)
C1 Ru1 C7 133.54(11)
C10 Ru1 C7 62.82(14)
C5 Ru1 C7 169.56(13)
C9 Ru1 C7 62.96(13)
C6 Ru1 C7 37.12(15)
C2 Ru1 C7 113.98(11)
C1 Ru1 C8 170.17(12)
C10 Ru1 C8 63.23(15)
C5 Ru1 C8 150.76(12)
C9 Ru1 C8 37.50(15)
C6 Ru1 C8 63.06(14)
C2 Ru1 C8 134.30(13)
C7 Ru1 C8 37.76(13)
C1 Ru1 C3 63.86(10)
C10 Ru1 C3 170.76(15)
C5 Ru1 C3 63.83(11)
C9 Ru1 C3 134.54(14)
C6 Ru1 C3 150.41(13)
C2 Ru1 C3 37.78(11)
C7 Ru1 C3 121.90(13)
C8 Ru1 C3 114.86(12)
C1 Ru1 C4 64.02(10)
C10 Ru1 C4 134.28(14)
C5 Ru1 C4 38.19(10)
C9 Ru1 C4 114.14(12)
C6 Ru1 C4 170.39(14)
C2 Ru1 C4 63.61(11)
C7 Ru1 C4 151.63(14)
C8 Ru1 C4 121.62(12)
C3 Ru1 C4 37.84(11)
C11 Ru11 C22 169.4(4)
C11 Ru11 C16 115.02(18)
C22 Ru11 C16 64.0(3)
C11 Ru11 C15 38.85(10)
C22 Ru11 C15 134.1(3)
C16 Ru11 C15 136.9(3)
C11 Ru11 C23 149.8(3)
C22 Ru11 C23 38.0(4)
C16 Ru11 C23 48.5(3)
C15 Ru11 C23 171.0(3)
C11 Ru11 C12 38.76(9)
C22 Ru11 C12 151.6(3)
C16 Ru11 C12 120.5(2)
C15 Ru11 C12 64.56(10)
C23 Ru11 C12 120.7(3)
C11 Ru11 C20 120.1(2)
C22 Ru11 C20 52.0(3)
C16 Ru11 C20 38.2(3)
C15 Ru11 C20 114.11(19)
C23 Ru11 C20 65.4(3)
C12 Ru11 C20 149.9(3)
C11 Ru11 C21 132.0(3)
C22 Ru11 C21 38.3(3)
C16 Ru11 C21 52.7(3)
C15 Ru11 C21 112.8(2)
C23 Ru11 C21 63.5(4)
C12 Ru11 C21 168.3(3)
C20 Ru11 C21 19.0(2)
C11 Ru11 C17 136.9(2)
C22 Ru11 C17 49.4(3)
C16 Ru11 C17 38.4(3)
C15 Ru11 C17 174.6(2)
C23 Ru11 C17 14.0(2)
C12 Ru11 C17 114.30(18)
C20 Ru11 C17 63.9(3)
C21 Ru11 C17 67.1(3)
C11 Ru11 C19 148.8(2)
C22 Ru11 C19 20.6(3)
C16 Ru11 C19 63.0(2)
C15 Ru11 C19 119.07(17)
C23 Ru11 C19 54.6(3)
C12 Ru11 C19 171.5(3)
C20 Ru11 C19 37.6(3)
C21 Ru11 C19 20.0(2)
C17 Ru11 C19 62.9(2)
C11 Ru11 C13 64.07(10)
C22 Ru11 C13 122.8(3)
C16 Ru11 C13 148.8(3)
C15 Ru11 C13 63.85(10)
C23 Ru11 C13 115.2(3)
C12 Ru11 C13 37.82(11)
C20 Ru11 C13 171.6(3)
C21 Ru11 C13 152.8(3)
C17 Ru11 C13 118.9(2)
C19 Ru11 C13 135.1(2)
C11 Ru11 C24 119.1(3)
C22 Ru11 C24 63.2(3)
C16 Ru11 C24 15.9(2)
C15 Ru11 C24 149.7(3)
C23 Ru11 C24 37.6(3)
C12 Ru11 C24 112.8(2)
C20 Ru11 C24 51.7(3)
C21 Ru11 C24 63.1(3)
C17 Ru11 C24 25.1(3)
C19 Ru11 C24 68.3(3)
C13 Ru11 C24 134.2(3)
C1 S1 S2 102.25(8)
C11 S2 S1 104.32(8)
C5 C1 C2 108.1(2)
C5 C1 S1 126.3(2)
C2 C1 S1 125.6(2)
C5 C1 Ru1 71.21(14)
C2 C1 Ru1 71.67(14)
S1 C1 Ru1 121.20(13)
C3 C2 C1 107.5(2)
C3 C2 Ru1 71.37(15)
C1 C2 Ru1 69.74(14)
C3 C2 H2A 126.2
C1 C2 H2A 126.2
Ru1 C2 H2A 124.3
C2 C3 C4 108.8(2)
C2 C3 Ru1 70.86(15)
C4 C3 Ru1 71.14(15)
C2 C3 H3A 125.6
C4 C3 H3A 125.6
Ru1 C3 H3A 124.0
C3 C4 C5 108.1(2)
C3 C4 Ru1 71.02(15)
C5 C4 Ru1 70.14(14)
C3 C4 H4A 125.9
C5 C4 H4A 125.9
Ru1 C4 H4A 124.5
C4 C5 C1 107.5(2)
C4 C5 Ru1 71.67(15)
C1 C5 Ru1 70.17(14)
C4 C5 H5A 126.3
C1 C5 H5A 126.3
Ru1 C5 H5A 123.6
C7 C6 C10 108.0(3)
C7 C6 Ru1 71.93(19)
C10 C6 Ru1 70.78(18)
C7 C6 H6A 126.0
C10 C6 H6A 126.0
Ru1 C6 H6A 122.9
C6 C7 C8 108.9(3)
C6 C7 Ru1 70.95(17)
C8 C7 Ru1 71.24(17)
C6 C7 H7A 125.5
C8 C7 H7A 125.5
Ru1 C7 H7A 123.9
C9 C8 C7 107.8(3)
C9 C8 Ru1 70.64(19)
C7 C8 Ru1 71.00(17)
C9 C8 H8A 126.1
C7 C8 H8A 126.1
Ru1 C8 H8A 123.9
C8 C9 C10 107.8(3)
C8 C9 Ru1 71.86(17)
C10 C9 Ru1 70.68(18)
C8 C9 H9A 126.1
C10 C9 H9A 126.1
Ru1 C9 H9A 123.0
C6 C10 C9 107.6(3)
C6 C10 Ru1 71.10(19)
C9 C10 Ru1 71.00(19)
C6 C10 H10A 126.2
C9 C10 H10A 126.2
Ru1 C10 H10A 123.3
C12 C11 C15 107.7(2)
C12 C11 S2 125.9(2)
C15 C11 S2 126.2(2)
C12 C11 Ru11 71.46(14)
C15 C11 Ru11 71.24(14)
S2 C11 Ru11 118.51(13)
C13 C12 C11 107.9(2)
C13 C12 Ru11 71.90(15)
C11 C12 Ru11 69.78(14)
C13 C12 H12A 126.0
C11 C12 H12A 126.0
Ru11 C12 H12A 123.9
C12 C13 C14 108.4(2)
C12 C13 Ru11 70.28(15)
C14 C13 Ru11 71.18(15)
C12 C13 H13A 125.8
C14 C13 H13A 125.8
Ru11 C13 H13A 124.4
C15 C14 C13 108.3(2)
C15 C14 Ru11 69.91(14)
C13 C14 Ru11 70.99(15)
C15 C14 H14A 125.8
C13 C14 H14A 125.8
Ru11 C14 H14A 124.9
C14 C15 C11 107.6(2)
C14 C15 Ru11 72.06(14)
C11 C15 Ru11 69.91(13)
C14 C15 H15A 126.2
C11 C15 H15A 126.2
Ru11 C15 H15A 123.5
C20 C16 C17 108.0(6)
C20 C16 Ru11 71.2(3)
C17 C16 Ru11 71.4(3)
C20 C16 H16A 126.0
C17 C16 H16A 126.0
Ru11 C16 H16A 123.1
C18 C17 C16 107.2(6)
C18 C17 Ru11 72.0(3)
C16 C17 Ru11 70.2(3)
C18 C17 H17A 126.4
C16 C17 H17A 126.4
Ru11 C17 H17A 123.2
C19 C18 C17 108.1(5)
C19 C18 Ru11 70.8(3)
C17 C18 Ru11 70.4(3)
C19 C18 H18A 125.9
C17 C18 H18A 125.9
Ru11 C18 H18A 124.5
C18 C19 C20 109.4(5)
C18 C19 Ru11 72.0(3)
C20 C19 Ru11 70.7(3)
C18 C19 H19A 125.3
C20 C19 H19A 125.3
Ru11 C19 H19A 123.5
C19 C20 C16 107.2(6)
C19 C20 Ru11 71.7(3)
C16 C20 Ru11 70.6(3)
C19 C20 H20A 126.4
C16 C20 H20A 126.4
Ru11 C20 H20A 123.0
C25 C21 C22 107.9(8)
C25 C21 Ru11 73.0(5)
C22 C21 Ru11 69.8(5)
C25 C21 H21A 126.0
C22 C21 H21A 126.1
Ru11 C21 H21A 122.8
C23 C22 C21 108.2(8)
C23 C22 Ru11 71.8(6)
C21 C22 Ru11 71.8(5)
C23 C22 H22A 125.9
C21 C22 H22A 125.9
Ru11 C22 H22A 122.1
C24 C23 C22 108.1(9)
C24 C23 Ru11 72.1(5)
C22 C23 Ru11 70.2(6)
C24 C23 H23A 126.0
C22 C23 H23A 125.9
Ru11 C23 H23A 123.4
C23 C24 C25 108.6(8)
C23 C24 Ru11 70.3(6)
C25 C24 Ru11 72.3(5)
C23 C24 H24A 125.7
C25 C24 H24A 125.7
Ru11 C24 H24A 123.3
C21 C25 C24 107.2(8)
C21 C25 Ru11 69.4(5)
C24 C25 Ru11 70.2(5)
C21 C25 H25A 126.4
C24 C25 H25A 126.4
Ru11 C25 H25A 125.7

loop_
_geom_bond_atom_site_label_1
_geom_bond_atom_site_label_2
_geom_bond_distance
Ru1 C1 2.157(2)
Ru1 C10 2.168(3)
Ru1 C5 2.171(2)
Ru1 C9 2.172(3)
Ru1 C6 2.172(3)
Ru1 C2 2.183(2)
Ru1 C7 2.185(3)
Ru1 C8 2.188(3)
Ru1 C3 2.189(3)
Ru1 C4 2.191(3)
Ru11 C11 2.152(2)
Ru11 C22 2.153(9)
Ru11 C16 2.167(5)
Ru11 C15 2.170(2)
Ru11 C23 2.174(10)
Ru11 C12 2.174(3)
Ru11 C20 2.175(5)
Ru11 C21 2.179(8)
Ru11 C17 2.184(5)
Ru11 C19 2.188(4)
Ru11 C13 2.196(3)
Ru11 C24 2.198(8)
S1 C1 1.752(3)
S1 S2 2.0764(9)
S2 C11 1.748(3)
C1 C5 1.432(4)
C1 C2 1.434(4)
C2 C3 1.415(4)
C2 H2A 0.9500
C3 C4 1.420(4)
C3 H3A 0.9500
C4 C5 1.427(4)
C4 H4A 0.9500
C5 H5A 0.9500
C6 C7 1.387(6)
C6 C10 1.417(5)
C6 H6A 0.9500
C7 C8 1.415(5)
C7 H7A 0.9500
C8 C9 1.402(6)
C8 H8A 0.9500
C9 C10 1.424(6)
C9 H9A 0.9500
C10 H10A 0.9500
C11 C12 1.436(4)
C11 C15 1.437(4)
C12 C13 1.417(4)
C12 H12A 0.9500
C13 C14 1.424(4)
C13 H13A 0.9500
C14 C15 1.423(4)
C14 H14A 0.9500
C15 H15A 0.9500
C16 C20 1.420(11)
C16 C17 1.432(11)
C16 H16A 0.9500
C17 C18 1.414(8)
C17 H17A 0.9500
C18 C19 1.402(9)
C18 H18A 0.9500
C19 C20 1.406(9)
C19 H19A 0.9500
C20 H20A 0.9500
C21 C25 1.421(11)
C21 C22 1.421(13)
C21 H21A 0.9500
C22 C23 1.408(13)
C22 H22A 0.9500
C23 C24 1.408(12)
C23 H23A 0.9500
C24 C25 1.422(10)
C24 H24A 0.9500
C25 H25A 0.9500

loop_
_geom_torsion_atom_site_label_1
_geom_torsion_atom_site_label_2
_geom_torsion_atom_site_label_3
_geom_torsion_atom_site_label_4
_geom_torsion
C1 S1 S2 C11 89.05(13)
S2 S1 C1 C5 -86.1(2)
S2 S1 C1 C2 96.2(2)
S2 S1 C1 Ru1 -174.86(11)
C10 Ru1 C1 C5 -90.3(2)
C9 Ru1 C1 C5 -55.9(3)
C6 Ru1 C1 C5 -132.32(19)
C2 Ru1 C1 C5 117.3(2)
C7 Ru1 C1 C5 -169.73(19)
C8 Ru1 C1 C5 164.9(7)
C3 Ru1 C1 C5 80.05(18)
C4 Ru1 C1 C5 37.74(17)
C10 Ru1 C1 C2 152.45(19)
C5 Ru1 C1 C2 -117.3(2)
C9 Ru1 C1 C2 -173.1(2)
C6 Ru1 C1 C2 110.43(19)
C7 Ru1 C1 C2 73.0(2)
C8 Ru1 C1 C2 47.7(8)
C3 Ru1 C1 C2 -37.20(16)
C4 Ru1 C1 C2 -79.52(17)
C10 Ru1 C1 S1 31.4(2)
C5 Ru1 C1 S1 121.7(2)
C9 Ru1 C1 S1 65.8(3)
C6 Ru1 C1 S1 -10.6(2)
C2 Ru1 C1 S1 -121.0(2)
C7 Ru1 C1 S1 -48.0(2)
C8 Ru1 C1 S1 -73.4(7)
C3 Ru1 C1 S1 -158.24(19)
C4 Ru1 C1 S1 159.4(2)
C5 C1 C2 C3 -0.6(3)
S1 C1 C2 C3 177.43(18)
Ru1 C1 C2 C3 61.71(17)
C5 C1 C2 Ru1 -62.28(17)
S1 C1 C2 Ru1 115.72(19)
C1 Ru1 C2 C3 -117.6(2)
C10 Ru1 C2 C3 -171.5(2)
C5 Ru1 C2 C3 -79.64(18)
C9 Ru1 C2 C3 42.1(7)
C6 Ru1 C2 C3 153.06(19)
C7 Ru1 C2 C3 111.72(19)
C8 Ru1 C2 C3 72.5(2)
C4 Ru1 C2 C3 -36.97(16)
C10 Ru1 C2 C1 -53.9(3)
C5 Ru1 C2 C1 37.98(15)
C9 Ru1 C2 C1 159.7(6)
C6 Ru1 C2 C1 -89.3(2)
C7 Ru1 C2 C1 -130.65(18)
C8 Ru1 C2 C1 -169.85(17)
C3 Ru1 C2 C1 117.6(2)
C4 Ru1 C2 C1 80.66(17)
C1 C2 C3 C4 0.7(3)
Ru1 C2 C3 C4 61.36(18)
C1 C2 C3 Ru1 -60.66(17)
C1 Ru1 C3 C2 38.00(15)
C10 Ru1 C3 C2 152.9(8)
C5 Ru1 C3 C2 81.24(17)
C9 Ru1 C3 C2 -170.78(19)
C6 Ru1 C3 C2 -52.5(3)
C7 Ru1 C3 C2 -88.76(19)
C8 Ru1 C3 C2 -131.20(18)
C4 Ru1 C3 C2 118.6(2)
C1 Ru1 C3 C4 -80.58(17)
C10 Ru1 C3 C4 34.3(9)
C5 Ru1 C3 C4 -37.34(15)
C9 Ru1 C3 C4 70.6(2)
C6 Ru1 C3 C4 -171.0(2)
C2 Ru1 C3 C4 -118.6(2)
C7 Ru1 C3 C4 152.66(17)
C8 Ru1 C3 C4 110.21(18)
C2 C3 C4 C5 -0.6(3)
Ru1 C3 C4 C5 60.63(18)
C2 C3 C4 Ru1 -61.18(18)
C1 Ru1 C4 C3 80.12(17)
C10 Ru1 C4 C3 -172.7(2)
C5 Ru1 C4 C3 118.3(2)
C9 Ru1 C4 C3 -132.5(2)
C6 Ru1 C4 C3 152.6(7)
C2 Ru1 C4 C3 36.90(16)
C7 Ru1 C4 C3 -55.2(3)
C8 Ru1 C4 C3 -90.7(2)
C1 Ru1 C4 C5 -38.17(16)
C10 Ru1 C4 C5 69.0(2)
C9 Ru1 C4 C5 109.2(2)
C6 Ru1 C4 C5 34.3(8)
C2 Ru1 C4 C5 -81.39(17)
C7 Ru1 C4 C5 -173.4(2)
C8 Ru1 C4 C5 151.02(18)
C3 Ru1 C4 C5 -118.3(2)
C3 C4 C5 C1 0.2(3)
Ru1 C4 C5 C1 61.37(17)
C3 C4 C5 Ru1 -61.18(18)
C2 C1 C5 C4 0.2(3)
S1 C1 C5 C4 -177.75(18)
Ru1 C1 C5 C4 -62.35(17)
C2 C1 C5 Ru1 62.58(17)
S1 C1 C5 Ru1 -115.4(2)
C1 Ru1 C5 C4 117.1(2)
C10 Ru1 C5 C4 -133.5(2)
C9 Ru1 C5 C4 -91.1(2)
C6 Ru1 C5 C4 -172.53(19)
C2 Ru1 C5 C4 79.18(18)
C7 Ru1 C5 C4 162.6(6)
C8 Ru1 C5 C4 -57.7(3)
C3 Ru1 C5 C4 37.00(17)
C10 Ru1 C5 C1 109.4(2)
C9 Ru1 C5 C1 151.72(19)
C6 Ru1 C5 C1 70.3(2)
C2 Ru1 C5 C1 -37.95(16)
C7 Ru1 C5 C1 45.5(7)
C8 Ru1 C5 C1 -174.8(2)
C3 Ru1 C5 C1 -80.12(17)
C4 Ru1 C5 C1 -117.1(2)
C1 Ru1 C6 C7 -133.14(19)
C10 Ru1 C6 C7 117.2(3)
C5 Ru1 C6 C7 -172.74(17)
C9 Ru1 C6 C7 79.2(2)
C2 Ru1 C6 C7 -90.6(2)
C8 Ru1 C6 C7 37.1(2)
C3 Ru1 C6 C7 -56.4(3)
C4 Ru1 C6 C7 158.5(6)
C1 Ru1 C6 C10 109.6(2)
C5 Ru1 C6 C10 70.0(3)
C9 Ru1 C6 C10 -38.0(2)
C2 Ru1 C6 C10 152.2(2)
C7 Ru1 C6 C10 -117.2(3)
C8 Ru1 C6 C10 -80.2(3)
C3 Ru1 C6 C10 -173.6(2)
C4 Ru1 C6 C10 41.3(8)
C10 C6 C7 C8 0.5(3)
Ru1 C6 C7 C8 -61.4(2)
C10 C6 C7 Ru1 62.0(2)
C1 Ru1 C7 C6 68.2(2)
C10 Ru1 C7 C6 -38.1(2)
C5 Ru1 C7 C6 30.3(7)
C9 Ru1 C7 C6 -81.4(2)
C2 Ru1 C7 C6 108.9(2)
C8 Ru1 C7 C6 -118.7(3)
C3 Ru1 C7 C6 151.0(2)
C4 Ru1 C7 C6 -172.6(2)
C1 Ru1 C7 C8 -173.1(2)
C10 Ru1 C7 C8 80.6(3)
C5 Ru1 C7 C8 149.0(6)
C9 Ru1 C7 C8 37.3(2)
C6 Ru1 C7 C8 118.7(3)
C2 Ru1 C7 C8 -132.4(2)
C3 Ru1 C7 C8 -90.3(2)
C4 Ru1 C7 C8 -53.9(3)
C6 C7 C8 C9 -0.2(3)
Ru1 C7 C8 C9 -61.4(2)
C6 C7 C8 Ru1 61.3(2)
C1 Ru1 C8 C9 148.0(7)
C10 Ru1 C8 C9 38.2(2)
C5 Ru1 C8 C9 -51.4(4)
C6 Ru1 C8 C9 81.1(2)
C2 Ru1 C8 C9 -171.9(2)
C7 Ru1 C8 C9 117.6(3)
C3 Ru1 C8 C9 -131.8(2)
C4 Ru1 C8 C9 -89.2(2)
C1 Ru1 C8 C7 30.5(8)
C10 Ru1 C8 C7 -79.4(3)
C5 Ru1 C8 C7 -169.0(2)
C9 Ru1 C8 C7 -117.6(3)
C6 Ru1 C8 C7 -36.4(2)
C2 Ru1 C8 C7 70.6(3)
C3 Ru1 C8 C7 110.7(2)
C4 Ru1 C8 C7 153.2(2)
C7 C8 C9 C10 -0.3(3)
Ru1 C8 C9 C10 -61.9(2)
C7 C8 C9 Ru1 61.6(2)
C1 Ru1 C9 C8 -169.4(2)
C10 Ru1 C9 C8 -117.1(3)
C5 Ru1 C9 C8 153.7(2)
C6 Ru1 C9 C8 -79.3(2)
C2 Ru1 C9 C8 36.5(8)
C7 Ru1 C9 C8 -37.5(2)
C3 Ru1 C9 C8 71.7(3)
C4 Ru1 C9 C8 111.1(2)
C1 Ru1 C9 C10 -52.4(3)
C5 Ru1 C9 C10 -89.2(2)
C6 Ru1 C9 C10 37.8(2)
C2 Ru1 C9 C10 153.6(6)
C7 Ru1 C9 C10 79.5(2)
C8 Ru1 C9 C10 117.1(3)
C3 Ru1 C9 C10 -171.2(2)
C4 Ru1 C9 C10 -131.8(2)
C7 C6 C10 C9 -0.7(3)
Ru1 C6 C10 C9 62.0(2)
C7 C6 C10 Ru1 -62.7(2)
C8 C9 C10 C6 0.6(4)
Ru1 C9 C10 C6 -62.1(2)
C8 C9 C10 Ru1 62.7(2)
C1 Ru1 C10 C6 -89.7(2)
C5 Ru1 C10 C6 -132.3(2)
C9 Ru1 C10 C6 117.1(3)
C2 Ru1 C10 C6 -54.2(4)
C7 Ru1 C10 C6 37.1(2)
C8 Ru1 C10 C6 79.7(2)
C3 Ru1 C10 C6 160.0(7)
C4 Ru1 C10 C6 -171.2(2)
C1 Ru1 C10 C9 153.3(2)
C5 Ru1 C10 C9 110.6(2)
C6 Ru1 C10 C9 -117.1(3)
C2 Ru1 C10 C9 -171.2(2)
C7 Ru1 C10 C9 -80.0(2)
C8 Ru1 C10 C9 -37.4(2)
C3 Ru1 C10 C9 42.9(9)
C4 Ru1 C10 C9 71.8(3)
S1 S2 C11 C12 100.8(2)
S1 S2 C11 C15 -85.5(2)
S1 S2 C11 Ru11 -172.31(10)
C22 Ru11 C11 C12 -169.5(13)
C16 Ru11 C11 C12 108.2(3)
C15 Ru11 C11 C12 -116.9(2)
C23 Ru11 C11 C12 58.9(6)
C20 Ru11 C11 C12 151.2(3)
C21 Ru11 C11 C12 169.6(4)
C17 Ru11 C11 C12 68.3(4)
C19 Ru11 C11 C12 -173.1(4)
C13 Ru11 C11 C12 -37.12(16)
C24 Ru11 C11 C12 91.0(3)
C22 Ru11 C11 C15 -52.6(14)
C16 Ru11 C11 C15 -134.9(3)
C23 Ru11 C11 C15 175.8(5)
C12 Ru11 C11 C15 116.9(2)
C20 Ru11 C11 C15 -91.9(3)
C21 Ru11 C11 C15 -73.5(4)
C17 Ru11 C11 C15 -174.8(3)
C19 Ru11 C11 C15 -56.2(4)
C13 Ru11 C11 C15 79.78(17)
C24 Ru11 C11 C15 -152.1(3)
C22 Ru11 C11 S2 69.1(14)
C16 Ru11 C11 S2 -13.2(4)
C15 Ru11 C11 S2 121.7(2)
C23 Ru11 C11 S2 -62.5(6)
C12 Ru11 C11 S2 -121.4(2)
C20 Ru11 C11 S2 29.8(3)
C21 Ru11 C11 S2 48.2(4)
C17 Ru11 C11 S2 -53.1(4)
C19 Ru11 C11 S2 65.5(4)
C13 Ru11 C11 S2 -158.53(19)
C24 Ru11 C11 S2 -30.4(3)
C15 C11 C12 C13 -0.3(3)
S2 C11 C12 C13 174.41(19)
Ru11 C11 C12 C13 62.15(18)
C15 C11 C12 Ru11 -62.42(16)
S2 C11 C12 Ru11 112.3(2)
C11 Ru11 C12 C13 -117.7(2)
C22 Ru11 C12 C13 58.2(6)
C16 Ru11 C12 C13 149.4(3)
C15 Ru11 C12 C13 -79.46(18)
C23 Ru11 C12 C13 92.3(4)
C20 Ru11 C12 C13 -174.1(4)
C21 Ru11 C12 C13 -159.2(12)
C17 Ru11 C12 C13 106.4(3)
C19 Ru11 C12 C13 37.6(10)
C24 Ru11 C12 C13 133.7(3)
C22 Ru11 C12 C11 176.0(5)
C16 Ru11 C12 C11 -92.9(3)
C15 Ru11 C12 C11 38.27(15)
C23 Ru11 C12 C11 -149.9(4)
C20 Ru11 C12 C11 -56.4(4)
C21 Ru11 C12 C11 -41.5(12)
C17 Ru11 C12 C11 -135.9(3)
C19 Ru11 C12 C11 155.3(10)
C13 Ru11 C12 C11 117.7(2)
C24 Ru11 C12 C11 -108.5(3)
C11 C12 C13 C14 0.5(3)
Ru11 C12 C13 C14 61.28(18)
C11 C12 C13 Ru11 -60.80(17)
C11 Ru11 C13 C12 38.04(15)
C22 Ru11 C13 C12 -151.3(4)
C16 Ru11 C13 C12 -58.0(4)
C15 Ru11 C13 C12 81.48(17)
C23 Ru11 C13 C12 -108.4(4)
C20 Ru11 C13 C12 159.4(12)
C21 Ru11 C13 C12 170.9(6)
C17 Ru11 C13 C12 -93.2(3)
C19 Ru11 C13 C12 -172.6(3)
C24 Ru11 C13 C12 -68.3(4)
C11 Ru11 C13 C14 -80.45(17)
C22 Ru11 C13 C14 90.3(4)
C16 Ru11 C13 C14 -176.5(4)
C15 Ru11 C13 C14 -37.00(15)
C23 Ru11 C13 C14 133.1(4)
C12 Ru11 C13 C14 -118.5(2)
C20 Ru11 C13 C14 40.9(12)
C21 Ru11 C13 C14 52.5(6)
C17 Ru11 C13 C14 148.3(3)
C19 Ru11 C13 C14 68.9(3)
C24 Ru11 C13 C14 173.2(4)
C12 C13 C14 C15 -0.5(3)
Ru11 C13 C14 C15 60.20(17)
C12 C13 C14 Ru11 -60.71(18)
C11 Ru11 C14 C15 -38.33(15)
C22 Ru11 C14 C15 129.9(4)
C16 Ru11 C14 C15 45.9(15)
C23 Ru11 C14 C15 170.3(4)
C12 Ru11 C14 C15 -81.72(17)
C20 Ru11 C14 C15 69.1(3)
C21 Ru11 C14 C15 86.6(4)
C17 Ru11 C14 C15 -176.3(3)
C19 Ru11 C14 C15 107.3(3)
C13 Ru11 C14 C15 -118.7(2)
C24 Ru11 C14 C15 -150.8(15)
C11 Ru11 C14 C13 80.39(17)
C22 Ru11 C14 C13 -111.4(4)
C16 Ru11 C14 C13 164.6(14)
C15 Ru11 C14 C13 118.7(2)
C23 Ru11 C14 C13 -71.0(5)
C12 Ru11 C14 C13 37.00(16)
C20 Ru11 C14 C13 -172.2(3)
C21 Ru11 C14 C13 -154.7(4)
C17 Ru11 C14 C13 -57.6(4)
C19 Ru11 C14 C13 -134.0(3)
C24 Ru11 C14 C13 -32.1(15)
C13 C14 C15 C11 0.3(3)
Ru11 C14 C15 C11 61.22(16)
C13 C14 C15 Ru11 -60.88(17)
C12 C11 C15 C14 0.0(3)
S2 C11 C15 C14 -174.70(18)
Ru11 C11 C15 C14 -62.60(17)
C12 C11 C15 Ru11 62.56(17)
S2 C11 C15 Ru11 -112.10(19)
C11 Ru11 C15 C14 117.2(2)
C22 Ru11 C15 C14 -74.5(4)
C16 Ru11 C15 C14 -172.7(3)
C23 Ru11 C15 C14 -49.1(18)
C12 Ru11 C15 C14 79.00(17)
C20 Ru11 C15 C14 -134.2(3)
C21 Ru11 C15 C14 -113.5(4)
C17 Ru11 C15 C14 158.0(19)
C19 Ru11 C15 C14 -92.3(3)
C13 Ru11 C15 C14 36.80(16)
C24 Ru11 C15 C14 171.2(4)
C22 Ru11 C15 C11 168.3(4)
C16 Ru11 C15 C11 70.1(4)
C23 Ru11 C15 C11 -166.3(18)
C12 Ru11 C15 C11 -38.19(15)
C20 Ru11 C15 C11 108.6(3)
C21 Ru11 C15 C11 129.3(4)
C17 Ru11 C15 C11 40.8(19)
C19 Ru11 C15 C11 150.5(3)
C13 Ru11 C15 C11 -80.39(17)
C24 Ru11 C15 C11 54.0(5)
C11 Ru11 C16 C20 107.5(4)
C22 Ru11 C16 C20 -60.8(5)
C15 Ru11 C16 C20 66.9(5)
C23 Ru11 C16 C20 -103.1(6)
C12 Ru11 C16 C20 151.1(4)
C21 Ru11 C16 C20 -17.4(4)
C17 Ru11 C16 C20 -117.4(5)
C19 Ru11 C16 C20 -37.8(4)
C13 Ru11 C16 C20 -171.8(3)
C24 Ru11 C16 C20 -143.9(14)
C11 Ru11 C16 C17 -135.1(4)
C22 Ru11 C16 C17 56.5(5)
C15 Ru11 C16 C17 -175.7(3)
C23 Ru11 C16 C17 14.2(5)
C12 Ru11 C16 C17 -91.5(4)
C20 Ru11 C16 C17 117.4(5)
C21 Ru11 C16 C17 100.0(5)
C19 Ru11 C16 C17 79.6(4)
C13 Ru11 C16 C17 -54.4(5)
C24 Ru11 C16 C17 -26.5(11)
C20 C16 C17 C18 -0.7(6)
Ru11 C16 C17 C18 -62.8(3)
C20 C16 C17 Ru11 62.2(4)
C11 Ru11 C17 C18 -173.9(3)
C22 Ru11 C17 C18 17.9(4)
C16 Ru11 C17 C18 116.7(6)
C15 Ru11 C17 C18 149.2(17)
C23 Ru11 C17 C18 -13.8(14)
C12 Ru11 C17 C18 -134.3(4)
C20 Ru11 C17 C18 79.0(4)
C21 Ru11 C17 C18 58.4(4)
C19 Ru11 C17 C18 36.8(4)
C13 Ru11 C17 C18 -92.1(4)
C24 Ru11 C17 C18 133.4(8)
C11 Ru11 C17 C16 69.4(5)
C22 Ru11 C17 C16 -98.8(5)
C15 Ru11 C17 C16 32(2)
C23 Ru11 C17 C16 -130.4(17)
C12 Ru11 C17 C16 109.1(4)
C20 Ru11 C17 C16 -37.7(4)
C21 Ru11 C17 C16 -58.3(5)
C19 Ru11 C17 C16 -79.9(4)
C13 Ru11 C17 C16 151.3(4)
C24 Ru11 C17 C16 16.7(6)
C16 C17 C18 C19 0.6(5)
Ru11 C17 C18 C19 -61.0(3)
C16 C17 C18 Ru11 61.7(3)
C11 Ru11 C18 C19 156.3(13)
C22 Ru11 C18 C19 -8.6(10)
C16 Ru11 C18 C19 79.8(4)
C15 Ru11 C18 C19 -56.6(5)
C23 Ru11 C18 C19 126.4(8)
C12 Ru11 C18 C19 -172.9(3)
C20 Ru11 C18 C19 36.8(4)
C21 Ru11 C18 C19 17.8(4)
C17 Ru11 C18 C19 118.3(5)
C13 Ru11 C18 C19 -134.6(3)
C24 Ru11 C18 C19 96.8(4)
C11 Ru11 C18 C17 38.0(16)
C22 Ru11 C18 C17 -126.9(12)
C16 Ru11 C18 C17 -38.5(4)
C15 Ru11 C18 C17 -174.9(3)
C23 Ru11 C18 C17 8.1(8)
C12 Ru11 C18 C17 68.8(5)
C20 Ru11 C18 C17 -81.5(4)
C21 Ru11 C18 C17 -100.5(5)
C19 Ru11 C18 C17 -118.3(5)
C13 Ru11 C18 C17 107.1(4)
C24 Ru11 C18 C17 -21.5(4)
C17 C18 C19 C20 -0.4(5)
Ru11 C18 C19 C20 -61.2(3)
C17 C18 C19 Ru11 60.8(3)
C11 Ru11 C19 C18 -174.8(3)
C22 Ru11 C19 C18 7.1(8)
C16 Ru11 C19 C18 -80.5(4)
C15 Ru11 C19 C18 148.6(3)
C23 Ru11 C19 C18 -23.9(4)
C12 Ru11 C19 C18 35.6(12)
C20 Ru11 C19 C18 -118.9(5)
C21 Ru11 C19 C18 -134.6(9)
C17 Ru11 C19 C18 -37.1(3)
C13 Ru11 C19 C18 67.6(4)
C24 Ru11 C19 C18 -64.1(4)
C11 Ru11 C19 C20 -55.9(5)
C22 Ru11 C19 C20 126.0(9)
C16 Ru11 C19 C20 38.4(4)
C15 Ru11 C19 C20 -92.5(4)
C23 Ru11 C19 C20 95.0(5)
C12 Ru11 C19 C20 154.4(10)
C21 Ru11 C19 C20 -15.7(8)
C17 Ru11 C19 C20 81.7(4)
C13 Ru11 C19 C20 -173.5(4)
C24 Ru11 C19 C20 54.8(4)
C18 C19 C20 C16 -0.1(5)
Ru11 C19 C20 C16 -62.0(3)
C18 C19 C20 Ru11 62.0(3)
C17 C16 C20 C19 0.5(5)
Ru11 C16 C20 C19 62.7(3)
C17 C16 C20 Ru11 -62.3(4)
C11 Ru11 C20 C19 150.3(3)
C22 Ru11 C20 C19 -21.2(4)
C16 Ru11 C20 C19 -116.6(5)
C15 Ru11 C20 C19 106.9(4)
C23 Ru11 C20 C19 -63.2(4)
C12 Ru11 C20 C19 -172.7(3)
C21 Ru11 C20 C19 16.5(9)
C17 Ru11 C20 C19 -78.7(4)
C13 Ru11 C20 C19 32.9(14)
C24 Ru11 C20 C19 -104.7(5)
C11 Ru11 C20 C16 -93.1(4)
C22 Ru11 C20 C16 95.4(5)
C15 Ru11 C20 C16 -136.5(4)
C23 Ru11 C20 C16 53.3(5)
C12 Ru11 C20 C16 -56.1(5)
C21 Ru11 C20 C16 133.1(11)
C17 Ru11 C20 C16 37.9(4)
C19 Ru11 C20 C16 116.6(5)
C13 Ru11 C20 C16 149.4(11)
C24 Ru11 C20 C16 11.9(5)
C11 Ru11 C21 C25 -69.0(6)
C22 Ru11 C21 C25 117.0(7)
C16 Ru11 C21 C25 22.7(4)
C15 Ru11 C21 C25 -109.8(5)
C23 Ru11 C21 C25 79.3(6)
C12 Ru11 C21 C25 -35.1(15)
C20 Ru11 C21 C25 -11.9(8)
C17 Ru11 C21 C25 64.3(5)
C19 Ru11 C21 C25 137.7(11)
C13 Ru11 C21 C25 173.3(4)
C24 Ru11 C21 C25 37.0(5)
C11 Ru11 C21 C22 173.9(5)
C16 Ru11 C21 C22 -94.3(6)
C15 Ru11 C21 C22 133.2(5)
C23 Ru11 C21 C22 -37.8(5)
C12 Ru11 C21 C22 -152.2(10)
C20 Ru11 C21 C22 -128.9(12)
C17 Ru11 C21 C22 -52.7(5)
C19 Ru11 C21 C22 20.6(7)
C13 Ru11 C21 C22 56.3(8)
C24 Ru11 C21 C22 -80.0(6)
C25 C21 C22 C23 -0.5(11)
Ru11 C21 C22 C23 63.0(7)
C25 C21 C22 Ru11 -63.5(6)
C11 Ru11 C22 C23 -142.3(13)
C16 Ru11 C22 C23 -55.0(6)
C15 Ru11 C22 C23 173.8(5)
C12 Ru11 C22 C23 51.6(8)
C20 Ru11 C22 C23 -98.2(6)
C21 Ru11 C22 C23 -117.0(8)
C17 Ru11 C22 C23 -11.9(5)
C19 Ru11 C22 C23 -137.0(11)
C13 Ru11 C22 C23 89.9(6)
C24 Ru11 C22 C23 -37.3(5)
C11 Ru11 C22 C21 -25.4(17)
C16 Ru11 C22 C21 62.0(5)
C15 Ru11 C22 C21 -69.3(6)
C23 Ru11 C22 C21 117.0(8)
C12 Ru11 C22 C21 168.5(5)
C20 Ru11 C22 C21 18.7(4)
C17 Ru11 C22 C21 105.1(6)
C19 Ru11 C22 C21 -20.0(7)
C13 Ru11 C22 C21 -153.2(5)
C24 Ru11 C22 C21 79.7(6)
C21 C22 C23 C24 -0.5(11)
Ru11 C22 C23 C24 62.6(7)
C21 C22 C23 Ru11 -63.1(7)
C11 Ru11 C23 C24 49.5(8)
C22 Ru11 C23 C24 -117.6(8)
C16 Ru11 C23 C24 -17.0(4)
C15 Ru11 C23 C24 -147.6(15)
C12 Ru11 C23 C24 88.1(6)
C20 Ru11 C23 C24 -58.5(5)
C21 Ru11 C23 C24 -79.5(6)
C17 Ru11 C23 C24 22.1(13)
C19 Ru11 C23 C24 -100.4(6)
C13 Ru11 C23 C24 130.8(5)
C11 Ru11 C23 C22 167.1(5)
C16 Ru11 C23 C22 100.5(7)
C15 Ru11 C23 C22 -30(2)
C12 Ru11 C23 C22 -154.3(5)
C20 Ru11 C23 C22 59.1(6)
C21 Ru11 C23 C22 38.1(5)
C17 Ru11 C23 C22 139.7(18)
C19 Ru11 C23 C22 17.1(5)
C13 Ru11 C23 C22 -111.7(6)
C24 Ru11 C23 C22 117.6(8)
C22 C23 C24 C25 1.3(11)
Ru11 C23 C24 C25 62.6(6)
C22 C23 C24 Ru11 -61.3(7)
C11 Ru11 C24 C23 -154.0(5)
C22 Ru11 C24 C23 37.7(6)
C16 Ru11 C24 C23 126.7(15)
C15 Ru11 C24 C23 170.5(5)
C12 Ru11 C24 C23 -111.2(6)
C20 Ru11 C24 C23 99.0(6)
C21 Ru11 C24 C23 80.8(6)
C17 Ru11 C24 C23 -12.4(7)
C19 Ru11 C24 C23 59.6(6)
C13 Ru11 C24 C23 -73.1(7)
C11 Ru11 C24 C25 88.0(5)
C22 Ru11 C24 C25 -80.3(6)
C16 Ru11 C24 C25 8.7(10)
C15 Ru11 C24 C25 52.5(7)
C23 Ru11 C24 C25 -118.0(8)
C12 Ru11 C24 C25 130.8(5)
C20 Ru11 C24 C25 -18.9(4)
C21 Ru11 C24 C25 -37.1(5)
C17 Ru11 C24 C25 -130.4(9)
C19 Ru11 C24 C25 -58.4(5)
C13 Ru11 C24 C25 169.0(4)
C22 C21 C25 C24 1.2(10)
Ru11 C21 C25 C24 -60.2(6)
C22 C21 C25 Ru11 61.5(6)
C23 C24 C25 C21 -1.6(10)
Ru11 C24 C25 C21 59.7(6)
C23 C24 C25 Ru11 -61.3(6)
C11 Ru11 C25 C21 131.7(5)
C22 Ru11 C25 C21 -38.2(5)
C16 Ru11 C25 C21 -124.6(10)
C15 Ru11 C25 C21 89.3(5)
C23 Ru11 C25 C21 -81.0(6)
C12 Ru11 C25 C21 170.9(5)
C20 Ru11 C25 C21 11.6(8)
C17 Ru11 C25 C21 -95.4(6)
C19 Ru11 C25 C21 -16.6(4)
C13 Ru11 C25 C21 -163.9(9)
C24 Ru11 C25 C21 -118.2(8)
C11 Ru11 C25 C24 -110.1(5)
C22 Ru11 C25 C24 80.0(6)
C16 Ru11 C25 C24 -6.4(7)
C15 Ru11 C25 C24 -152.5(5)
C23 Ru11 C25 C24 37.2(5)
C12 Ru11 C25 C24 -70.9(6)
C20 Ru11 C25 C24 129.8(11)
C21 Ru11 C25 C24 118.2(8)
C17 Ru11 C25 C24 22.8(4)
C19 Ru11 C25 C24 101.6(6)
C13 Ru11 C25 C24 -45.7(14)
